data_7004199
loop_
_publ_author_name
'Suresh, D.'
'Balakrishna, Maravanji S.'
'Rathinasamy, Krishnan'
'Panda, Dulal'
'Mobin, Shaikh M.'

_publ_section_title
;
 Water-soluble cyclodiphosphazanes: synthesis, gold(i) metal complexes
 and their in vitro antitumor studies
;
_journal_issue 21
_journal_name_full 'Dalton Transactions'
_journal_page_first 2812
_journal_page_last 2814
_journal_paper_doi 10.1039/b804026p
_journal_year 2008
_chemical_formula_sum 'C17 H41 Au Cl I N4 P2'
_chemical_formula_weight 722.79
_chemical_name_systematic
;
?
;
_space_group_IT_number 14
_symmetry_cell_setting monoclinic
_symmetry_space_group_name_Hall '-P 2yab'
_symmetry_space_group_name_H-M 'P 1 21/a 1'
_atom_sites_solution_hydrogens geom
_atom_sites_solution_primary direct
_atom_sites_solution_secondary difmap
_audit_creation_method SHELXL-97
_cell_angle_alpha 90.00
_cell_angle_beta 118.376(3)
_cell_angle_gamma 90.00
_cell_formula_units_Z 4
_cell_length_a 15.5625(7)
_cell_length_b 11.9084(13)
_cell_length_c 15.895(2)
_cell_measurement_temperature 293(2)
_cell_volume 2591.8(5)
_computing_cell_refinement 'CrysAlis RED, Oxford Diffraction Ltd.,'
_computing_data_collection 'CrysAlis CCD, Oxford Diffraction Ltd.,'
_computing_data_reduction 'CrysAlis RED, Oxford Diffraction Ltd.,'
_computing_molecular_graphics Ortep3
_computing_publication_material Shelx97
_computing_structure_refinement 'SHELXL-97 (Sheldrick, 1997)'
_computing_structure_solution 'SHELXS-97 (Sheldrick, 1997)'
_diffrn_ambient_temperature 293(2)
_diffrn_detector_area_resol_mean 15.9948
_diffrn_measured_fraction_theta_full 0.955
_diffrn_measured_fraction_theta_max 0.955
_diffrn_radiation_monochromator graphite
_diffrn_radiation_source 'Enhance (Mo) X-ray Source'
_diffrn_radiation_type MoK\a
_diffrn_radiation_wavelength 0.71073
_diffrn_reflns_av_R_equivalents 0.0854
_diffrn_reflns_av_sigmaI/netI 0.0573
_diffrn_reflns_limit_h_max 18
_diffrn_reflns_limit_h_min -17
_diffrn_reflns_limit_k_max 14
_diffrn_reflns_limit_k_min -14
_diffrn_reflns_limit_l_max 15
_diffrn_reflns_limit_l_min -18
_diffrn_reflns_number 14699
_diffrn_reflns_theta_full 25.00
_diffrn_reflns_theta_max 25.00
_diffrn_reflns_theta_min 3.08
_exptl_absorpt_coefficient_mu 7.103
_exptl_absorpt_correction_T_max 0.3170
_exptl_absorpt_correction_T_min 0.2027
_exptl_absorpt_correction_type multi-scan
_exptl_absorpt_process_details
;
CrysAlis RED, Oxford Diffraction Ltd.,
Version 1.171.29.9 (release 23-03-2006 CrysAlis171 .NET)
(compiled Mar 23 2006,23:39:28)
Empirical absorption correction using spherical harmonics,
implemented in SCALE3 ABSPACK scaling algorithm.
;
_exptl_crystal_density_diffrn 1.852
_exptl_crystal_density_method 'not measured'
_exptl_crystal_F_000 1400
_exptl_crystal_size_max 0.33
_exptl_crystal_size_mid 0.26
_exptl_crystal_size_min 0.21
_refine_diff_density_max 2.787
_refine_diff_density_min -1.169
_refine_diff_density_rms 0.231
_refine_ls_extinction_method none
_refine_ls_goodness_of_fit_ref 1.071
_refine_ls_hydrogen_treatment riding
_refine_ls_matrix_type full
_refine_ls_number_parameters 248
_refine_ls_number_reflns 4359
_refine_ls_number_restraints 0
_refine_ls_restrained_S_all 1.071
_refine_ls_R_factor_all 0.0485
_refine_ls_R_factor_gt 0.0432
_refine_ls_shift/su_max 0.000
_refine_ls_shift/su_mean 0.000
_refine_ls_structure_factor_coef Fsqd
_refine_ls_weighting_details 'calc w=1/[\s^2^(Fo^2^)+(0.0833P)^2^+0.0000P] where P=(Fo^2^+2Fc^2^)/3'
_refine_ls_weighting_scheme calc
_refine_ls_wR_factor_gt 0.1198
_refine_ls_wR_factor_ref 0.1229
_reflns_number_gt 3809
_reflns_number_total 4359
_reflns_threshold_expression >2sigma(I)
_cod_data_source_file b804026p.txt
_cod_data_source_block msb028b
_cod_depositor_comments
;
The following automatic conversions were performed:
'_symmetry_cell_setting' value 'Monoclinic' changed to 'monoclinic'
according to '/home/saulius/struct/CIF-dictionaries/cif_core.dic'
dictionary named 'cif_core.dic' version 2.4.1 from 2010-06-29.

Automatic conversion script
Id: cif_fix_enum 1527 2010-12-29 10:47:43Z saulius 
;
_cod_original_cell_volume 2591.9(5)
_cod_original_sg_symbol_H-M 'P 21/a'
_cod_database_code 7004199

loop_
_symmetry_equiv_pos_as_xyz
'x, y, z'
'-x+1/2, y+1/2, -z'
'-x, -y, -z'
'x-1/2, -y-1/2, z'

loop_
_atom_site_label
_atom_site_type_symbol
_atom_site_fract_x
_atom_site_fract_y
_atom_site_fract_z
_atom_site_U_iso_or_equiv
_atom_site_adp_type
_atom_site_occupancy
_atom_site_symmetry_multiplicity
_atom_site_calc_flag
_atom_site_refinement_flags
_atom_site_disorder_assembly
_atom_site_disorder_group
Au1 Au 0.152842(17) 0.18752(2) 0.167065(18) 0.02200(14) Uani 1 1 d . . .
Cl1 Cl 0.49169(11) -0.16739(13) 0.33788(13) 0.0216(4) Uani 1 1 d . . .
I1 I 0.04557(3) 0.35490(4) 0.07914(3) 0.02723(16) Uani 1 1 d . . .
P1 P 0.25067(11) 0.04101(15) 0.23700(12) 0.0194(4) Uani 1 1 d . . .
P2 P 0.20404(12) -0.16200(15) 0.23015(12) 0.0197(4) Uani 1 1 d . . .
N1 N 0.2337(4) -0.0746(5) 0.1671(4) 0.0210(12) Uani 1 1 d . . .
N2 N 0.2212(4) -0.0522(5) 0.3004(4) 0.0211(12) Uani 1 1 d . . .
N3 N 0.3662(4) 0.0710(5) 0.2932(4) 0.0235(12) Uani 1 1 d . . .
H3 H 0.4037 0.0134 0.3147 0.028 Uiso 1 1 calc R . .
N4 N 0.2792(4) -0.2626(5) 0.2739(4) 0.0258(13) Uani 1 1 d . . .
H4 H 0.3375 -0.2385 0.2917 0.031 Uiso 1 1 calc R . .
C1 C 0.2332(5) -0.0841(6) 0.0723(5) 0.0282(16) Uani 1 1 d . . .
C2 C 0.1337(6) -0.0498(8) -0.0068(6) 0.040(2) Uani 1 1 d . . .
H2A H 0.0848 -0.0992 -0.0071 0.060 Uiso 1 1 calc R . .
H2B H 0.1334 -0.0543 -0.0673 0.060 Uiso 1 1 calc R . .
H2C H 0.1199 0.0259 0.0038 0.060 Uiso 1 1 calc R . .
C3 C 0.2549(7) -0.2069(7) 0.0597(6) 0.0350(19) Uani 1 1 d . . .
H3A H 0.3149 -0.2297 0.1138 0.052 Uiso 1 1 calc R . .
H3B H 0.2606 -0.2141 0.0025 0.052 Uiso 1 1 calc R . .
H3C H 0.2026 -0.2538 0.0551 0.052 Uiso 1 1 calc R . .
C4 C 0.3133(6) -0.0111(7) 0.0748(6) 0.0392(19) Uani 1 1 d . . .
H4A H 0.3017 0.0656 0.0850 0.059 Uiso 1 1 calc R . .
H4B H 0.3143 -0.0172 0.0150 0.059 Uiso 1 1 calc R . .
H4C H 0.3750 -0.0351 0.1258 0.059 Uiso 1 1 calc R . .
C5 C 0.1970(5) -0.0323(7) 0.3802(5) 0.0279(16) Uani 1 1 d . . .
C6 C 0.2154(5) -0.1404(7) 0.4364(5) 0.0302(17) Uani 1 1 d . . .
H6A H 0.1701 -0.1968 0.3967 0.045 Uiso 1 1 calc R . .
H6B H 0.2067 -0.1275 0.4915 0.045 Uiso 1 1 calc R . .
H6C H 0.2809 -0.1654 0.4565 0.045 Uiso 1 1 calc R . .
C7 C 0.0894(5) 0.0010(7) 0.3383(6) 0.0370(19) Uani 1 1 d . . .
H7A H 0.0763 0.0646 0.2968 0.055 Uiso 1 1 calc R . .
H7B H 0.0755 0.0202 0.3893 0.055 Uiso 1 1 calc R . .
H7C H 0.0489 -0.0608 0.3026 0.055 Uiso 1 1 calc R . .
C8 C 0.2615(6) 0.0620(7) 0.4416(6) 0.0358(19) Uani 1 1 d . . .
H8A H 0.3288 0.0433 0.4631 0.054 Uiso 1 1 calc R . .
H8B H 0.2511 0.0726 0.4960 0.054 Uiso 1 1 calc R . .
H8C H 0.2457 0.1300 0.4049 0.054 Uiso 1 1 calc R . .
C9 C 0.0806(5) -0.2078(6) 0.1729(6) 0.0282(16) Uani 1 1 d . . .
H9A H 0.0700 -0.2578 0.1215 0.042 Uiso 1 1 calc R . .
H9B H 0.0382 -0.1440 0.1480 0.042 Uiso 1 1 calc R . .
H9C H 0.0670 -0.2463 0.2183 0.042 Uiso 1 1 calc R . .
C10 C 0.2821(5) -0.3852(6) 0.2943(5) 0.0283(16) Uani 1 1 d . . .
C11 C 0.3675(6) -0.4029(7) 0.3946(5) 0.0346(18) Uani 1 1 d . . .
H11A H 0.4277 -0.3855 0.3945 0.052 Uiso 1 1 calc R . .
H11B H 0.3685 -0.4797 0.4135 0.052 Uiso 1 1 calc R . .
H11C H 0.3598 -0.3545 0.4389 0.052 Uiso 1 1 calc R . .
C12 C 0.3022(6) -0.4472(7) 0.2214(6) 0.040(2) Uani 1 1 d . . .
H12A H 0.2510 -0.4314 0.1581 0.061 Uiso 1 1 calc R . .
H12B H 0.3047 -0.5265 0.2331 0.061 Uiso 1 1 calc R . .
H12C H 0.3636 -0.4227 0.2272 0.061 Uiso 1 1 calc R . .
C13 C 0.1877(6) -0.4267(7) 0.2901(6) 0.0384(19) Uani 1 1 d . . .
H13A H 0.1727 -0.3817 0.3315 0.058 Uiso 1 1 calc R . .
H13B H 0.1953 -0.5037 0.3103 0.058 Uiso 1 1 calc R . .
H13C H 0.1355 -0.4209 0.2257 0.058 Uiso 1 1 calc R . .
C14 C 0.4191(5) 0.1807(6) 0.3145(6) 0.0283(17) Uani 1 1 d . . .
C15 C 0.3907(6) 0.2552(7) 0.3757(5) 0.0377(19) Uani 1 1 d . . .
H15A H 0.3977 0.2136 0.4304 0.057 Uiso 1 1 calc R . .
H15B H 0.3240 0.2788 0.3386 0.057 Uiso 1 1 calc R . .
H15C H 0.4324 0.3199 0.3967 0.057 Uiso 1 1 calc R . .
C16 C 0.3968(5) 0.2424(6) 0.2226(5) 0.0292(16) Uani 1 1 d . . .
H16A H 0.4323 0.3119 0.2378 0.044 Uiso 1 1 calc R . .
H16B H 0.3281 0.2576 0.1874 0.044 Uiso 1 1 calc R . .
H16C H 0.4160 0.1967 0.1846 0.044 Uiso 1 1 calc R . .
C17 C 0.5254(6) 0.1509(8) 0.3679(8) 0.053(3) Uani 1 1 d . . .
H17A H 0.5396 0.1164 0.4277 0.079 Uiso 1 1 calc R . .
H17B H 0.5640 0.2178 0.3797 0.079 Uiso 1 1 calc R . .
H17C H 0.5409 0.0995 0.3305 0.079 Uiso 1 1 calc R . .

loop_
_atom_site_aniso_label
_atom_site_aniso_U_11
_atom_site_aniso_U_22
_atom_site_aniso_U_33
_atom_site_aniso_U_23
_atom_site_aniso_U_13
_atom_site_aniso_U_12
Au1 0.02416(19) 0.0188(2) 0.0204(2) 0.00139(10) 0.00843(14) 0.00146(9)
Cl1 0.0166(7) 0.0164(8) 0.0365(10) 0.0012(7) 0.0164(7) 0.0012(6)
I1 0.0291(3) 0.0224(3) 0.0262(3) 0.00291(19) 0.0098(2) 0.00361(18)
P1 0.0219(8) 0.0170(9) 0.0176(9) -0.0015(7) 0.0079(7) -0.0008(7)
P2 0.0254(8) 0.0175(9) 0.0142(9) -0.0027(7) 0.0079(7) -0.0025(7)
N1 0.030(3) 0.017(3) 0.013(3) -0.001(2) 0.008(2) -0.005(2)
N2 0.026(3) 0.016(3) 0.023(3) -0.001(2) 0.012(2) 0.004(2)
N3 0.024(3) 0.015(3) 0.025(3) 0.003(2) 0.007(2) 0.004(2)
N4 0.035(3) 0.018(3) 0.031(3) -0.004(3) 0.020(3) -0.004(3)
C1 0.043(4) 0.027(4) 0.014(3) -0.005(3) 0.013(3) -0.006(3)
C2 0.047(4) 0.043(5) 0.022(4) 0.005(4) 0.010(4) -0.002(4)
C3 0.061(5) 0.034(4) 0.025(4) -0.005(3) 0.033(4) -0.006(4)
C4 0.055(5) 0.033(5) 0.037(4) -0.009(4) 0.027(4) -0.015(4)
C5 0.037(4) 0.033(4) 0.020(4) -0.004(3) 0.018(3) -0.002(3)
C6 0.037(4) 0.038(5) 0.017(4) -0.002(3) 0.015(3) -0.001(3)
C7 0.037(4) 0.045(5) 0.038(5) -0.003(4) 0.025(4) 0.005(4)
C8 0.055(5) 0.037(5) 0.028(4) -0.017(4) 0.030(4) -0.011(4)
C9 0.026(3) 0.024(4) 0.030(4) -0.004(3) 0.009(3) -0.006(3)
C10 0.042(4) 0.018(4) 0.026(4) -0.002(3) 0.017(3) 0.004(3)
C11 0.045(4) 0.030(4) 0.026(4) 0.005(3) 0.014(3) 0.006(4)
C12 0.057(5) 0.032(5) 0.045(5) -0.005(4) 0.034(4) 0.003(4)
C13 0.047(5) 0.020(4) 0.052(5) 0.002(4) 0.027(4) -0.004(3)
C14 0.032(4) 0.019(4) 0.030(4) -0.008(3) 0.012(3) -0.008(3)
C15 0.055(5) 0.031(5) 0.024(4) -0.009(3) 0.016(4) -0.015(4)
C16 0.034(4) 0.025(4) 0.033(4) -0.001(3) 0.020(3) -0.003(3)
C17 0.029(4) 0.037(5) 0.069(7) 0.005(5) 0.005(4) -0.009(4)

loop_
_atom_type_symbol
_atom_type_description
_atom_type_scat_dispersion_real
_atom_type_scat_dispersion_imag
_atom_type_scat_source
C C 0.0033 0.0016 'International Tables Vol C Tables 4.2.6.8 and 6.1.1.4'
H H 0.0000 0.0000 'International Tables Vol C Tables 4.2.6.8 and 6.1.1.4'
N N 0.0061 0.0033 'International Tables Vol C Tables 4.2.6.8 and 6.1.1.4'
P P 0.1023 0.0942 'International Tables Vol C Tables 4.2.6.8 and 6.1.1.4'
Cl Cl 0.1484 0.1585 'International Tables Vol C Tables 4.2.6.8 and 6.1.1.4'
I I -0.4742 1.8119 'International Tables Vol C Tables 4.2.6.8 and 6.1.1.4'
Au Au -2.0133 8.8022 'International Tables Vol C Tables 4.2.6.8 and 6.1.1.4'

loop_
_geom_angle_atom_site_label_1
_geom_angle_atom_site_label_2
_geom_angle_atom_site_label_3
_geom_angle
_geom_angle_site_symmetry_1
_geom_angle_site_symmetry_3
_geom_angle_publ_flag
P1 Au1 I1 176.13(5) . . ?
N3 P1 N2 110.9(3) . . ?
N3 P1 N1 108.9(3) . . ?
N2 P1 N1 81.8(3) . . ?
N3 P1 Au1 114.7(2) . . ?
N2 P1 Au1 119.49(19) . . ?
N1 P1 Au1 116.6(2) . . ?
N3 P1 P2 117.2(2) . . ?
N2 P1 P2 40.92(19) . . ?
N1 P1 P2 40.91(19) . . ?
Au1 P1 P2 128.00(8) . . ?
N4 P2 N1 112.3(3) . . ?
N4 P2 N2 116.9(3) . . ?
N1 P2 N2 84.8(3) . . ?
N4 P2 C9 112.7(3) . . ?
N1 P2 C9 115.3(3) . . ?
N2 P2 C9 112.1(3) . . ?
N4 P2 P1 124.8(2) . . ?
N1 P2 P1 42.5(2) . . ?
N2 P2 P1 42.3(2) . . ?
C9 P2 P1 122.5(3) . . ?
C1 N1 P2 133.4(5) . . ?
C1 N1 P1 129.5(5) . . ?
P2 N1 P1 96.5(3) . . ?
C5 N2 P2 131.9(5) . . ?
C5 N2 P1 130.0(5) . . ?
P2 N2 P1 96.8(3) . . ?
C14 N3 P1 131.6(5) . . ?
C14 N3 H3 114.2 . . ?
P1 N3 H3 114.2 . . ?
C10 N4 P2 140.7(5) . . ?
C10 N4 H4 109.6 . . ?
P2 N4 H4 109.6 . . ?
C4 C1 N1 108.7(6) . . ?
C4 C1 C2 111.9(7) . . ?
N1 C1 C2 109.1(6) . . ?
C4 C1 C3 108.8(7) . . ?
N1 C1 C3 107.7(6) . . ?
C2 C1 C3 110.5(7) . . ?
C1 C2 H2A 109.5 . . ?
C1 C2 H2B 109.5 . . ?
H2A C2 H2B 109.5 . . ?
C1 C2 H2C 109.5 . . ?
H2A C2 H2C 109.5 . . ?
H2B C2 H2C 109.5 . . ?
C1 C3 H3A 109.5 . . ?
C1 C3 H3B 109.5 . . ?
H3A C3 H3B 109.5 . . ?
C1 C3 H3C 109.5 . . ?
H3A C3 H3C 109.5 . . ?
H3B C3 H3C 109.5 . . ?
C1 C4 H4A 109.5 . . ?
C1 C4 H4B 109.5 . . ?
H4A C4 H4B 109.5 . . ?
C1 C4 H4C 109.5 . . ?
H4A C4 H4C 109.5 . . ?
H4B C4 H4C 109.5 . . ?
N2 C5 C8 107.8(6) . . ?
N2 C5 C6 108.1(6) . . ?
C8 C5 C6 111.6(6) . . ?
N2 C5 C7 109.6(6) . . ?
C8 C5 C7 110.0(7) . . ?
C6 C5 C7 109.7(6) . . ?
C5 C6 H6A 109.5 . . ?
C5 C6 H6B 109.5 . . ?
H6A C6 H6B 109.5 . . ?
C5 C6 H6C 109.5 . . ?
H6A C6 H6C 109.5 . . ?
H6B C6 H6C 109.5 . . ?
C5 C7 H7A 109.5 . . ?
C5 C7 H7B 109.5 . . ?
H7A C7 H7B 109.5 . . ?
C5 C7 H7C 109.5 . . ?
H7A C7 H7C 109.5 . . ?
H7B C7 H7C 109.5 . . ?
C5 C8 H8A 109.5 . . ?
C5 C8 H8B 109.5 . . ?
H8A C8 H8B 109.5 . . ?
C5 C8 H8C 109.5 . . ?
H8A C8 H8C 109.5 . . ?
H8B C8 H8C 109.5 . . ?
P2 C9 H9A 109.5 . . ?
P2 C9 H9B 109.5 . . ?
H9A C9 H9B 109.5 . . ?
P2 C9 H9C 109.5 . . ?
H9A C9 H9C 109.5 . . ?
H9B C9 H9C 109.5 . . ?
N4 C10 C13 112.3(6) . . ?
N4 C10 C12 107.7(6) . . ?
C13 C10 C12 110.6(7) . . ?
N4 C10 C11 106.4(6) . . ?
C13 C10 C11 110.1(6) . . ?
C12 C10 C11 109.6(6) . . ?
C10 C11 H11A 109.5 . . ?
C10 C11 H11B 109.5 . . ?
H11A C11 H11B 109.5 . . ?
C10 C11 H11C 109.5 . . ?
H11A C11 H11C 109.5 . . ?
H11B C11 H11C 109.5 . . ?
C10 C12 H12A 109.5 . . ?
C10 C12 H12B 109.5 . . ?
H12A C12 H12B 109.5 . . ?
C10 C12 H12C 109.5 . . ?
H12A C12 H12C 109.5 . . ?
H12B C12 H12C 109.5 . . ?
C10 C13 H13A 109.5 . . ?
C10 C13 H13B 109.5 . . ?
H13A C13 H13B 109.5 . . ?
C10 C13 H13C 109.5 . . ?
H13A C13 H13C 109.5 . . ?
H13B C13 H13C 109.5 . . ?
N3 C14 C17 105.3(6) . . ?
N3 C14 C16 110.8(6) . . ?
C17 C14 C16 110.2(7) . . ?
N3 C14 C15 110.8(6) . . ?
C17 C14 C15 110.6(7) . . ?
C16 C14 C15 109.1(6) . . ?
C14 C15 H15A 109.5 . . ?
C14 C15 H15B 109.5 . . ?
H15A C15 H15B 109.5 . . ?
C14 C15 H15C 109.5 . . ?
H15A C15 H15C 109.5 . . ?
H15B C15 H15C 109.5 . . ?
C14 C16 H16A 109.5 . . ?
C14 C16 H16B 109.5 . . ?
H16A C16 H16B 109.5 . . ?
C14 C16 H16C 109.5 . . ?
H16A C16 H16C 109.5 . . ?
H16B C16 H16C 109.5 . . ?
C14 C17 H17A 109.5 . . ?
C14 C17 H17B 109.5 . . ?
H17A C17 H17B 109.5 . . ?
C14 C17 H17C 109.5 . . ?
H17A C17 H17C 109.5 . . ?
H17B C17 H17C 109.5 . . ?

loop_
_geom_bond_atom_site_label_1
_geom_bond_atom_site_label_2
_geom_bond_distance
_geom_bond_site_symmetry_2
_geom_bond_publ_flag
Au1 P1 2.2336(17) . ?
Au1 I1 2.5487(5) . ?
P1 N3 1.622(6) . ?
P1 N2 1.701(6) . ?
P1 N1 1.709(6) . ?
P1 P2 2.512(2) . ?
P2 N4 1.585(6) . ?
P2 N1 1.656(6) . ?
P2 N2 1.657(6) . ?
P2 C9 1.775(7) . ?
N1 C1 1.506(9) . ?
N2 C5 1.504(9) . ?
N3 C14 1.495(9) . ?
N3 H3 0.8600 . ?
N4 C10 1.492(10) . ?
N4 H4 0.8600 . ?
C1 C4 1.505(10) . ?
C1 C2 1.515(10) . ?
C1 C3 1.535(11) . ?
C2 H2A 0.9600 . ?
C2 H2B 0.9600 . ?
C2 H2C 0.9600 . ?
C3 H3A 0.9600 . ?
C3 H3B 0.9600 . ?
C3 H3C 0.9600 . ?
C4 H4A 0.9600 . ?
C4 H4B 0.9600 . ?
C4 H4C 0.9600 . ?
C5 C8 1.514(11) . ?
C5 C6 1.515(11) . ?
C5 C7 1.531(10) . ?
C6 H6A 0.9600 . ?
C6 H6B 0.9600 . ?
C6 H6C 0.9600 . ?
C7 H7A 0.9600 . ?
C7 H7B 0.9600 . ?
C7 H7C 0.9600 . ?
C8 H8A 0.9600 . ?
C8 H8B 0.9600 . ?
C8 H8C 0.9600 . ?
C9 H9A 0.9600 . ?
C9 H9B 0.9600 . ?
C9 H9C 0.9600 . ?
C10 C13 1.521(10) . ?
C10 C12 1.526(10) . ?
C10 C11 1.530(10) . ?
C11 H11A 0.9600 . ?
C11 H11B 0.9600 . ?
C11 H11C 0.9600 . ?
C12 H12A 0.9600 . ?
C12 H12B 0.9600 . ?
C12 H12C 0.9600 . ?
C13 H13A 0.9600 . ?
C13 H13B 0.9600 . ?
C13 H13C 0.9600 . ?
C14 C17 1.500(11) . ?
C14 C16 1.521(11) . ?
C14 C15 1.531(11) . ?
C15 H15A 0.9600 . ?
C15 H15B 0.9600 . ?
C15 H15C 0.9600 . ?
C16 H16A 0.9600 . ?
C16 H16B 0.9600 . ?
C16 H16C 0.9600 . ?
C17 H17A 0.9600 . ?
C17 H17B 0.9600 . ?
C17 H17C 0.9600 . ?

loop_
_geom_torsion_atom_site_label_1
_geom_torsion_atom_site_label_2
_geom_torsion_atom_site_label_3
_geom_torsion_atom_site_label_4
_geom_torsion
_geom_torsion_site_symmetry_1
_geom_torsion_site_symmetry_2
_geom_torsion_site_symmetry_3
_geom_torsion_site_symmetry_4
_geom_torsion_publ_flag
I1 Au1 P1 N3 70.4(7) . . . . ?
I1 Au1 P1 N2 -154.2(6) . . . . ?
I1 Au1 P1 N1 -58.5(7) . . . . ?
I1 Au1 P1 P2 -105.5(6) . . . . ?
N3 P1 P2 N4 -2.0(4) . . . . ?
N2 P1 P2 N4 -93.1(4) . . . . ?
N1 P1 P2 N4 85.9(4) . . . . ?
Au1 P1 P2 N4 173.9(3) . . . . ?
N3 P1 P2 N1 -87.8(4) . . . . ?
N2 P1 P2 N1 -179.0(4) . . . . ?
Au1 P1 P2 N1 88.0(3) . . . . ?
N3 P1 P2 N2 91.1(4) . . . . ?
N1 P1 P2 N2 179.0(4) . . . . ?
Au1 P1 P2 N2 -93.0(3) . . . . ?
N3 P1 P2 C9 179.0(4) . . . . ?
N2 P1 P2 C9 87.8(4) . . . . ?
N1 P1 P2 C9 -93.2(4) . . . . ?
Au1 P1 P2 C9 -5.2(4) . . . . ?
N4 P2 N1 C1 70.2(7) . . . . ?
N2 P2 N1 C1 -172.8(6) . . . . ?
C9 P2 N1 C1 -60.8(7) . . . . ?
P1 P2 N1 C1 -172.1(8) . . . . ?
N4 P2 N1 P1 -117.6(3) . . . . ?
N2 P2 N1 P1 -0.7(3) . . . . ?
C9 P2 N1 P1 111.3(3) . . . . ?
N3 P1 N1 C1 -77.3(6) . . . . ?
N2 P1 N1 C1 173.3(6) . . . . ?
Au1 P1 N1 C1 54.3(6) . . . . ?
P2 P1 N1 C1 172.6(7) . . . . ?
N3 P1 N1 P2 110.1(3) . . . . ?
N2 P1 N1 P2 0.7(3) . . . . ?
Au1 P1 N1 P2 -118.3(2) . . . . ?
N4 P2 N2 C5 -79.2(6) . . . . ?
N1 P2 N2 C5 168.3(6) . . . . ?
C9 P2 N2 C5 53.0(7) . . . . ?
P1 P2 N2 C5 167.6(7) . . . . ?
N4 P2 N2 P1 113.1(3) . . . . ?
N1 P2 N2 P1 0.7(3) . . . . ?
C9 P2 N2 P1 -114.6(4) . . . . ?
N3 P1 N2 C5 84.2(6) . . . . ?
N1 P1 N2 C5 -168.6(6) . . . . ?
Au1 P1 N2 C5 -52.7(6) . . . . ?
P2 P1 N2 C5 -168.0(7) . . . . ?
N3 P1 N2 P2 -107.9(3) . . . . ?
N1 P1 N2 P2 -0.7(3) . . . . ?
Au1 P1 N2 P2 115.3(2) . . . . ?
N2 P1 N3 C14 -132.7(6) . . . . ?
N1 P1 N3 C14 139.0(6) . . . . ?
Au1 P1 N3 C14 6.3(7) . . . . ?
P2 P1 N3 C14 -177.2(6) . . . . ?
N1 P2 N4 C10 -142.5(7) . . . . ?
N2 P2 N4 C10 121.9(7) . . . . ?
C9 P2 N4 C10 -10.1(9) . . . . ?
P1 P2 N4 C10 170.7(6) . . . . ?
P2 N1 C1 C4 -149.6(6) . . . . ?
P1 N1 C1 C4 40.5(8) . . . . ?
P2 N1 C1 C2 88.2(8) . . . . ?
P1 N1 C1 C2 -81.7(7) . . . . ?
P2 N1 C1 C3 -31.8(9) . . . . ?
P1 N1 C1 C3 158.3(5) . . . . ?
P2 N2 C5 C8 158.9(6) . . . . ?
P1 N2 C5 C8 -37.2(8) . . . . ?
P2 N2 C5 C6 38.1(8) . . . . ?
P1 N2 C5 C6 -158.0(5) . . . . ?
P2 N2 C5 C7 -81.4(8) . . . . ?
P1 N2 C5 C7 82.4(8) . . . . ?
P2 N4 C10 C13 -15.5(11) . . . . ?
P2 N4 C10 C12 106.6(8) . . . . ?
P2 N4 C10 C11 -136.0(7) . . . . ?
P1 N3 C14 C17 -179.3(7) . . . . ?
P1 N3 C14 C16 -60.2(9) . . . . ?
P1 N3 C14 C15 61.1(9) . . . . ?
